data_7227667
loop_
_publ_author_name
'Hisaki, Ichiro'
'Affendy, Emilya N. Q.'
'Tohnai, Norimitsu'

_publ_section_title
;
 Precise Elucidations on Stacking Manners of Hydrogen-Bonded
 Two-Dimensional Organic Frameworks Composed of X-Shaped \p-Conjugated
 Systems
;
_journal_name_full CrystEngComm
_journal_paper_doi 10.1039/C7CE00183E
_journal_year 2017
_chemical_formula_moiety 'C34 H20 O8 S4, 4(C6 H4 Cl2)'
_chemical_formula_sum 'C58 H36 Cl8 O8 S4'
_chemical_formula_weight 1272.71
_space_group_crystal_system triclinic
_space_group_IT_number 2
_space_group_name_Hall '-P 1'
_space_group_name_H-M_alt 'P -1'
_symmetry_space_group_name_Hall '-P 1'
_symmetry_space_group_name_H-M 'P -1'
_atom_sites_solution_hydrogens geom
_atom_sites_solution_primary direct
_atom_sites_solution_secondary difmap
_audit_update_record
;
2017-02-07 deposited with the CCDC.
2017-02-09 downloaded from the CCDC.
;
_cell_angle_alpha 76.430(3)
_cell_angle_beta 87.497(2)
_cell_angle_gamma 74.082(3)
_cell_formula_units_Z 2
_cell_length_a 10.0210(3)
_cell_length_b 16.1986(5)
_cell_length_c 18.3286(5)
_cell_measurement_reflns_used 11482
_cell_measurement_temperature 93
_cell_measurement_theta_max 32.23
_cell_measurement_theta_min 1.74
_cell_volume 2780.58(15)
_computing_cell_refinement 'CrysAlisPro 1.171.38.43 (Rigaku OD, 2015)'
_computing_data_collection 'CrysAlisPro 1.171.38.43 (Rigaku OD, 2015)'
_computing_data_reduction 'CrysAlisPro 1.171.38.43 (Rigaku OD, 2015)'
_computing_molecular_graphics 'CrystalStructure 4.2'
_computing_publication_material 'CrystalStructure 4.2 (Rigaku, 2015)'
_computing_structure_refinement 'SHELXL Version 2014/7 (Sheldrick, 2008)'
_computing_structure_solution 'SHELXD Version 2013/2 (Sheldrick, 2008)'
_diffrn_ambient_temperature 93
_diffrn_measured_fraction_theta_full 0.899
_diffrn_measured_fraction_theta_max 0.899
_diffrn_measurement_device_type 'SPring-8, BL38B1, CCD(MX225HE Rayonix)'
_diffrn_radiation_type synchrotron
_diffrn_radiation_wavelength 0.80000
_diffrn_reflns_av_R_equivalents 0.0304
_diffrn_reflns_Laue_measured_fraction_full 0.899
_diffrn_reflns_Laue_measured_fraction_max 0.899
_diffrn_reflns_limit_h_max 12
_diffrn_reflns_limit_h_min -12
_diffrn_reflns_limit_k_max 19
_diffrn_reflns_limit_k_min -19
_diffrn_reflns_limit_l_max 21
_diffrn_reflns_limit_l_min -21
_diffrn_reflns_number 17343
_diffrn_reflns_point_group_measured_fraction_full 0.899
_diffrn_reflns_point_group_measured_fraction_max 0.899
_diffrn_reflns_theta_full 28.685
_diffrn_reflns_theta_max 28.700
_diffrn_reflns_theta_min 1.744
_diffrn_standards_number 0
_exptl_absorpt_coefficient_mu 0.000
_exptl_absorpt_correction_T_max 1.000
_exptl_absorpt_correction_T_min 0.871
_exptl_absorpt_correction_type multi-scan
_exptl_absorpt_process_details
;
CrysAlisPro 1.171.38.43 (Rigaku Oxford Diffraction, 2015)
Empirical absorption correction using spherical harmonics,
 implemented in SCALE3 ABSPACK scaling algorithm.
;
_exptl_crystal_colour red
_exptl_crystal_density_diffrn 1.524
_exptl_crystal_density_method 'not measured'
_exptl_crystal_description columnar
_exptl_crystal_F_000 898.00
_exptl_crystal_recrystallization_method 'Re-crystallisation from solvent: DMF, o-dichlorobenzene'
_exptl_crystal_size_max 0.24
_exptl_crystal_size_mid 0.06
_exptl_crystal_size_min 0.04
_refine_diff_density_max 1.09
_refine_diff_density_min -0.68
_refine_ls_extinction_method none
_refine_ls_goodness_of_fit_ref 1.034
_refine_ls_hydrogen_treatment constr
_refine_ls_number_parameters 707
_refine_ls_number_reflns 9053
_refine_ls_number_restraints 0
_refine_ls_R_factor_all 0.0612
_refine_ls_R_factor_gt 0.0540
_refine_ls_shift/su_max 0.000
_refine_ls_structure_factor_coef Fsqd
_refine_ls_weighting_details 'w = 1/[\s^2^(Fo^2^)+(0.1174P)^2^+3.9235P] where P=(Fo^2^+2Fc^2^)/3'
_refine_ls_weighting_scheme calc
_refine_ls_wR_factor_gt 0.1623
_refine_ls_wR_factor_ref 0.1724
_reflns_Friedel_coverage 0.000
_reflns_number_gt 8137
_reflns_number_total 9053
_reflns_threshold_expression F^2^>2.0\s(F^2^)
_cod_data_source_file c7ce00183e2.cif
_cod_data_source_block X-TTF-1_oDCB
_cod_database_code 7227667

loop_
_space_group_symop_id
_space_group_symop_operation_xyz
1 +X,+Y,+Z
2 -X,-Y,-Z

loop_
_atom_site_label
_atom_site_type_symbol
_atom_site_fract_x
_atom_site_fract_y
_atom_site_fract_z
_atom_site_U_iso_or_equiv
_atom_site_adp_type
_atom_site_occupancy
_atom_site_site_symmetry_order
_atom_site_calc_flag
_atom_site_refinement_flags_posn
_atom_site_refinement_flags_adp
Cl1 Cl -0.33839(12) 0.24213(7) 0.19654(5) 0.0431(3) Uani 1 1 d . .
Cl2 Cl -0.33047(12) 0.17079(7) 0.37299(6) 0.0462(3) Uani 1 1 d . .
Cl3 Cl -0.01955(11) 0.03686(7) 0.25934(6) 0.0462(3) Uani 1 1 d . .
Cl4 Cl 0.09546(13) 0.01271(7) 0.42306(6) 0.0503(3) Uani 1 1 d . .
Cl5 Cl 0.01631(10) 0.20706(6) 0.56822(5) 0.0364(2) Uani 1 1 d . .
Cl6 Cl 0.18938(10) 0.34214(6) 0.49653(5) 0.0371(2) Uani 1 1 d . .
Cl7 Cl 0.68403(16) 0.14869(11) 0.72424(10) 0.0791(4) Uani 1 1 d . .
Cl8 Cl 0.41390(13) 0.30677(7) 0.68058(6) 0.0517(3) Uani 1 1 d . .
S1 S 0.12478(8) 0.45411(5) -0.09879(4) 0.01720(19) Uani 1 1 d . .
S2 S 0.10509(8) 0.32518(5) 0.04152(4) 0.01755(19) Uani 1 1 d . .
S3 S 0.25534(8) 0.42294(5) 0.13334(4) 0.01735(19) Uani 1 1 d . .
S4 S 0.27128(8) 0.55456(4) -0.00523(4) 0.01717(19) Uani 1 1 d . .
O1 O -0.1235(3) 0.45023(15) -0.45476(11) 0.0252(5) Uani 1 1 d . .
H1 H -0.1626 0.4512 -0.4935 0.030 Uiso 1 1 calc R U
O2 O -0.2694(3) 0.37118(17) -0.40178(12) 0.0298(5) Uani 1 1 d . .
O3 O -0.2058(2) -0.00748(14) -0.07196(12) 0.0244(5) Uani 1 1 d . .
H3 H -0.2574 -0.0399 -0.0662 0.029 Uiso 1 1 calc R U
O4 O -0.3024(2) 0.02320(14) 0.03498(12) 0.0237(5) Uani 1 1 d . .
O5 O 0.5858(3) 0.39198(18) 0.47858(12) 0.0322(6) Uani 1 1 d . .
H5 H 0.6316 0.3869 0.5162 0.039 Uiso 1 1 calc R U
O6 O 0.7425(3) 0.46037(16) 0.42185(12) 0.0280(5) Uani 1 1 d . .
O7 O 0.5855(3) 0.89311(14) 0.06818(12) 0.0255(5) Uani 1 1 d . .
H7 H 0.6137 0.9372 0.0549 0.031 Uiso 1 1 calc R U
O8 O 0.6445(2) 0.87842(14) -0.04866(11) 0.0224(5) Uani 1 1 d . .
C1 C 0.0618(3) 0.36461(19) -0.10638(16) 0.0176(6) Uani 1 1 d . .
C2 C 0.0555(3) 0.30455(19) -0.04177(15) 0.0170(6) Uani 1 1 d . .
C3 C 0.1585(3) 0.41887(18) -0.00144(15) 0.0152(6) Uani 1 1 d . .
C4 C 0.2181(3) 0.46051(19) 0.03653(15) 0.0167(6) Uani 1 1 d . .
C5 C 0.3625(3) 0.49228(18) 0.13688(16) 0.0177(6) Uani 1 1 d . .
C6 C 0.3676(3) 0.55438(18) 0.07307(15) 0.0149(6) Uani 1 1 d . .
C7 C 0.0069(3) 0.37123(19) -0.18146(16) 0.0188(6) Uani 1 1 d . .
C8 C 0.0687(3) 0.4079(2) -0.24644(17) 0.0217(6) Uani 1 1 d . .
H8 H 0.1485 0.4254 -0.2421 0.026 Uiso 1 1 calc R U
C9 C 0.0135(4) 0.4187(2) -0.31707(17) 0.0229(7) Uani 1 1 d . .
H9 H 0.0552 0.4440 -0.3596 0.027 Uiso 1 1 calc R U
C10 C -0.1051(3) 0.39160(19) -0.32428(16) 0.0198(6) Uani 1 1 d . .
C11 C -0.1657(3) 0.3534(2) -0.25998(16) 0.0201(6) Uani 1 1 d . .
H11 H -0.2427 0.3333 -0.2645 0.024 Uiso 1 1 calc R U
C12 C -0.1126(3) 0.34509(19) -0.18965(16) 0.0189(6) Uani 1 1 d . .
H12 H -0.1566 0.3219 -0.1472 0.023 Uiso 1 1 calc R U
C13 C -0.1727(3) 0.4036(2) -0.39756(17) 0.0218(7) Uani 1 1 d . .
C14 C -0.0018(3) 0.22801(18) -0.03225(16) 0.0175(6) Uani 1 1 d . .
C15 C 0.0290(3) 0.17213(19) -0.08230(16) 0.0185(6) Uani 1 1 d . .
H15 H 0.0968 0.1775 -0.1180 0.022 Uiso 1 1 calc R U
C16 C -0.0423(3) 0.10848(19) -0.07853(16) 0.0198(6) Uani 1 1 d . .
H16 H -0.0252 0.0731 -0.1131 0.024 Uiso 1 1 calc R U
C17 C -0.1395(3) 0.09808(19) -0.02256(16) 0.0186(6) Uani 1 1 d . .
C18 C -0.1614(3) 0.14876(19) 0.03091(16) 0.0195(6) Uani 1 1 d . .
H18 H -0.2220 0.1392 0.0699 0.023 Uiso 1 1 calc R U
C19 C -0.0932(3) 0.21315(19) 0.02606(16) 0.0185(6) Uani 1 1 d . .
H19 H -0.1081 0.2469 0.0618 0.022 Uiso 1 1 calc R U
C20 C -0.2236(3) 0.03441(19) -0.01742(16) 0.0189(6) Uani 1 1 d . .
C21 C 0.4346(3) 0.47450(18) 0.20941(16) 0.0181(6) Uani 1 1 d . .
C22 C 0.3718(3) 0.4447(2) 0.27639(16) 0.0203(6) Uani 1 1 d . .
H22 H 0.2849 0.4350 0.2748 0.024 Uiso 1 1 calc R U
C23 C 0.4375(3) 0.4296(2) 0.34495(17) 0.0215(6) Uani 1 1 d . .
H23 H 0.3951 0.4094 0.3891 0.026 Uiso 1 1 calc R U
C24 C 0.5682(3) 0.44483(19) 0.34759(16) 0.0197(6) Uani 1 1 d . .
C25 C 0.6320(3) 0.47214(19) 0.28082(17) 0.0205(6) Uani 1 1 d . .
H25 H 0.7192 0.4815 0.2823 0.025 Uiso 1 1 calc R U
C26 C 0.5676(3) 0.48553(19) 0.21263(16) 0.0194(6) Uani 1 1 d . .
H26 H 0.6127 0.5020 0.1684 0.023 Uiso 1 1 calc R U
C27 C 0.6396(4) 0.4331(2) 0.41964(17) 0.0229(7) Uani 1 1 d . .
C28 C 0.4305(3) 0.62904(18) 0.06027(16) 0.0161(6) Uani 1 1 d . .
C29 C 0.4755(3) 0.66097(19) -0.01173(16) 0.0171(6) Uani 1 1 d . .
H29 H 0.4704 0.6328 -0.0498 0.021 Uiso 1 1 calc R U
C30 C 0.5277(3) 0.73398(19) -0.02683(16) 0.0177(6) Uani 1 1 d . .
H30 H 0.5581 0.7540 -0.0747 0.021 Uiso 1 1 calc R U
C31 C 0.5345(3) 0.77736(19) 0.02942(16) 0.0186(6) Uani 1 1 d . .
C32 C 0.4885(3) 0.7469(2) 0.10133(16) 0.0196(6) Uani 1 1 d . .
H32 H 0.4923 0.7760 0.1390 0.023 Uiso 1 1 calc R U
C33 C 0.4374(3) 0.67372(19) 0.11644(16) 0.0187(6) Uani 1 1 d . .
H33 H 0.4072 0.6538 0.1644 0.022 Uiso 1 1 calc R U
C34 C 0.5932(3) 0.85453(19) 0.01229(17) 0.0197(6) Uani 1 1 d . .
C35 C -0.2221(4) 0.2630(2) 0.25307(19) 0.0291(7) Uani 1 1 d . .
C36 C -0.2199(4) 0.2320(2) 0.33020(19) 0.0310(8) Uani 1 1 d . .
C37 C -0.1275(4) 0.2503(3) 0.3739(2) 0.0376(9) Uani 1 1 d . .
H37 H -0.1246 0.2293 0.4258 0.045 Uiso 1 1 calc R U
C38 C -0.0394(5) 0.2997(3) 0.3404(3) 0.0444(10) Uani 1 1 d . .
H38 H 0.0216 0.3128 0.3700 0.053 Uiso 1 1 calc R U
C39 C -0.0413(4) 0.3298(3) 0.2634(3) 0.0427(10) Uani 1 1 d . .
H39 H 0.0191 0.3625 0.2412 0.051 Uiso 1 1 calc R U
C40 C -0.1327(4) 0.3117(2) 0.2193(2) 0.0356(8) Uani 1 1 d . .
H40 H -0.1343 0.3320 0.1674 0.043 Uiso 1 1 calc R U
C41 C 0.1083(4) 0.0848(2) 0.2744(2) 0.0326(8) Uani 1 1 d . .
C42 C 0.1585(4) 0.0748(2) 0.3462(2) 0.0328(8) Uani 1 1 d . .
C43 C 0.2582(4) 0.1148(2) 0.3577(2) 0.0354(8) Uani 1 1 d . .
H43 H 0.2904 0.1085 0.4060 0.042 Uiso 1 1 calc R U
C44 C 0.3107(4) 0.1649(2) 0.2961(2) 0.0375(9) Uani 1 1 d . .
H44 H 0.3782 0.1920 0.3031 0.045 Uiso 1 1 calc R U
C45 C 0.2610(5) 0.1735(2) 0.2249(2) 0.0396(9) Uani 1 1 d . .
H45 H 0.2959 0.2066 0.1839 0.048 Uiso 1 1 calc R U
C46 C 0.1612(4) 0.1341(2) 0.2135(2) 0.0353(8) Uani 1 1 d . .
H46 H 0.1291 0.1404 0.1651 0.042 Uiso 1 1 calc R U
C47 C 0.2704(4) 0.2303(2) 0.52588(19) 0.0305(8) Uani 1 1 d . .
C48 C 0.4133(4) 0.2004(3) 0.52052(19) 0.0346(8) Uani 1 1 d . .
H48 H 0.4643 0.2403 0.5006 0.042 Uiso 1 1 calc R U
C49 C 0.4799(4) 0.1121(3) 0.5445(2) 0.0369(8) Uani 1 1 d . .
H49 H 0.5757 0.0922 0.5408 0.044 Uiso 1 1 calc R U
C50 C 0.4027(4) 0.0523(3) 0.5745(2) 0.0381(9) Uani 1 1 d . .
H50 H 0.4474 -0.0074 0.5907 0.046 Uiso 1 1 calc R U
C51 C 0.2604(4) 0.0816(2) 0.58011(19) 0.0340(8) Uani 1 1 d . .
H51 H 0.2094 0.0417 0.5997 0.041 Uiso 1 1 calc R U
C52 C 0.1940(4) 0.1707(2) 0.55639(18) 0.0305(8) Uani 1 1 d . .
C53 C 0.5209(5) 0.1309(3) 0.7395(2) 0.0502(11) Uani 1 1 d . .
C54 C 0.4001(5) 0.2008(3) 0.7197(2) 0.0427(10) Uani 1 1 d . .
C55 C 0.2712(6) 0.1861(3) 0.7311(2) 0.0462(11) Uani 1 1 d . .
H55 H 0.1913 0.2324 0.7181 0.055 Uiso 1 1 calc R U
C56 C 0.2622(6) 0.1008(3) 0.7626(2) 0.0599(14) Uani 1 1 d . .
H56 H 0.1755 0.0903 0.7706 0.072 Uiso 1 1 calc R U
C57 C 0.3841(7) 0.0296(3) 0.7828(2) 0.0622(16) Uani 1 1 d . .
H57 H 0.3784 -0.0274 0.8038 0.075 Uiso 1 1 calc R U
C58 C 0.5099(7) 0.0478(3) 0.7704(3) 0.0612(14) Uani 1 1 d . .
H58 H 0.5905 0.0020 0.7833 0.073 Uiso 1 1 calc R U

loop_
_atom_site_aniso_label
_atom_site_aniso_U_11
_atom_site_aniso_U_22
_atom_site_aniso_U_33
_atom_site_aniso_U_23
_atom_site_aniso_U_13
_atom_site_aniso_U_12
Cl1 0.0556(7) 0.0433(5) 0.0355(5) -0.0154(4) -0.0121(4) -0.0143(5)
Cl2 0.0537(7) 0.0452(5) 0.0415(5) -0.0012(4) 0.0115(5) -0.0258(5)
Cl3 0.0470(6) 0.0441(5) 0.0577(6) -0.0202(5) 0.0006(5) -0.0220(5)
Cl4 0.0626(7) 0.0540(6) 0.0358(5) 0.0014(4) 0.0142(5) -0.0302(5)
Cl5 0.0398(5) 0.0371(5) 0.0371(5) -0.0087(4) 0.0034(4) -0.0189(4)
Cl6 0.0455(6) 0.0274(4) 0.0394(5) -0.0037(4) 0.0044(4) -0.0154(4)
Cl7 0.0586(9) 0.0820(10) 0.1032(11) -0.0463(9) 0.0029(8) -0.0090(7)
Cl8 0.0709(8) 0.0373(5) 0.0516(6) -0.0108(4) 0.0102(5) -0.0234(5)
S1 0.0289(4) 0.0170(3) 0.0135(3) -0.0026(3) -0.0012(3) -0.0196(3)
S2 0.0291(4) 0.0182(3) 0.0134(3) -0.0024(3) -0.0019(3) -0.0203(3)
S3 0.0287(4) 0.0183(4) 0.0131(3) -0.0026(3) -0.0012(3) -0.0202(3)
S4 0.0286(4) 0.0163(3) 0.0140(3) -0.0023(3) -0.0029(3) -0.0189(3)
O1 0.0384(14) 0.0298(12) 0.0133(10) -0.0021(9) -0.0027(10) -0.0207(11)
O2 0.0377(15) 0.0427(14) 0.0175(10) -0.0029(10) -0.0048(10) -0.0273(12)
O3 0.0374(14) 0.0243(11) 0.0244(11) -0.0098(9) 0.0051(10) -0.0268(10)
O4 0.0324(13) 0.0194(10) 0.0286(11) -0.0089(9) 0.0055(10) -0.0202(10)
O5 0.0401(15) 0.0482(15) 0.0158(10) 0.0006(10) -0.0057(10) -0.0299(13)
O6 0.0372(14) 0.0371(13) 0.0194(11) -0.0053(9) -0.0032(10) -0.0264(12)
O7 0.0421(14) 0.0243(11) 0.0238(11) -0.0108(9) 0.0054(10) -0.0279(11)
O8 0.0351(13) 0.0200(10) 0.0212(11) -0.0052(8) 0.0038(9) -0.0225(10)
C1 0.0240(16) 0.0174(13) 0.0179(14) -0.0039(11) 0.0005(12) -0.0165(12)
C2 0.0237(16) 0.0201(14) 0.0150(13) -0.0060(11) -0.0029(12) -0.0165(13)
C3 0.0188(15) 0.0164(13) 0.0143(13) -0.0017(10) -0.0007(11) -0.0124(12)
C4 0.0221(16) 0.0172(13) 0.0143(13) -0.0013(11) 0.0002(12) -0.0130(12)
C5 0.0278(17) 0.0149(13) 0.0173(13) -0.0057(11) 0.0026(12) -0.0161(12)
C6 0.0214(16) 0.0163(13) 0.0135(13) -0.0057(10) -0.0019(11) -0.0134(12)
C7 0.0305(18) 0.0149(13) 0.0162(14) -0.0042(11) -0.0003(12) -0.0140(13)
C8 0.0295(18) 0.0224(15) 0.0202(14) -0.0048(12) 0.0026(13) -0.0190(14)
C9 0.0321(19) 0.0261(15) 0.0175(14) -0.0060(12) 0.0032(13) -0.0191(14)
C10 0.0266(17) 0.0200(14) 0.0173(14) -0.0057(11) -0.0017(13) -0.0125(13)
C11 0.0251(17) 0.0227(14) 0.0186(14) -0.0063(12) -0.0006(13) -0.0151(13)
C12 0.0255(17) 0.0196(14) 0.0163(13) -0.0035(11) 0.0001(12) -0.0144(13)
C13 0.0309(19) 0.0211(14) 0.0176(14) -0.0053(12) 0.0004(13) -0.0131(14)
C14 0.0261(17) 0.0146(13) 0.0159(13) -0.0006(11) -0.0037(12) -0.0139(13)
C15 0.0263(17) 0.0175(14) 0.0180(13) -0.0037(11) -0.0006(12) -0.0164(13)
C16 0.0284(17) 0.0174(14) 0.0194(14) -0.0050(11) -0.0019(13) -0.0146(13)
C17 0.0254(17) 0.0153(13) 0.0198(14) -0.0018(11) -0.0030(12) -0.0146(13)
C18 0.0267(17) 0.0183(14) 0.0190(14) -0.0037(11) 0.0011(12) -0.0158(13)
C19 0.0275(17) 0.0168(13) 0.0170(13) -0.0050(11) -0.0011(12) -0.0147(13)
C20 0.0261(17) 0.0146(13) 0.0213(14) -0.0036(11) -0.0035(13) -0.0141(13)
C21 0.0265(17) 0.0140(13) 0.0192(14) -0.0048(11) 0.0002(12) -0.0137(12)
C22 0.0262(17) 0.0227(14) 0.0181(14) -0.0037(11) -0.0014(12) -0.0168(13)
C23 0.0287(18) 0.0244(15) 0.0160(14) -0.0022(12) 0.0012(13) -0.0170(14)
C24 0.0287(18) 0.0180(14) 0.0162(14) -0.0022(11) -0.0031(13) -0.0135(13)
C25 0.0259(17) 0.0209(14) 0.0204(14) -0.0038(12) -0.0017(13) -0.0160(13)
C26 0.0278(17) 0.0191(14) 0.0164(13) -0.0023(11) 0.0003(12) -0.0163(13)
C27 0.0319(19) 0.0240(15) 0.0171(14) -0.0034(12) -0.0016(13) -0.0155(14)
C28 0.0219(16) 0.0146(13) 0.0168(13) -0.0036(11) 0.0004(12) -0.0136(12)
C29 0.0225(16) 0.0182(14) 0.0175(13) -0.0059(11) -0.0012(12) -0.0151(12)
C30 0.0231(16) 0.0169(13) 0.0172(13) -0.0029(11) 0.0004(12) -0.0129(12)
C31 0.0249(17) 0.0169(14) 0.0205(14) -0.0049(11) 0.0008(12) -0.0160(13)
C32 0.0274(17) 0.0211(14) 0.0190(14) -0.0071(12) -0.0033(12) -0.0183(13)
C33 0.0291(17) 0.0195(14) 0.0140(13) -0.0045(11) 0.0024(12) -0.0173(13)
C34 0.0239(17) 0.0165(13) 0.0237(15) -0.0047(12) -0.0010(13) -0.0135(13)
C35 0.035(2) 0.0262(16) 0.0278(17) -0.0090(13) -0.0004(15) -0.0093(15)
C36 0.039(2) 0.0293(17) 0.0269(17) -0.0058(14) 0.0018(15) -0.0141(16)
C37 0.047(2) 0.0367(19) 0.0271(18) -0.0064(15) -0.0063(17) -0.0076(18)
C38 0.038(2) 0.040(2) 0.061(3) -0.023(2) -0.009(2) -0.0094(18)
C39 0.043(2) 0.0307(19) 0.058(3) -0.0123(18) 0.014(2) -0.0162(18)
C40 0.047(2) 0.0271(17) 0.0325(18) -0.0072(14) 0.0080(17) -0.0104(16)
C41 0.037(2) 0.0282(17) 0.0343(18) -0.0105(14) 0.0047(16) -0.0099(16)
C42 0.041(2) 0.0294(17) 0.0295(17) -0.0055(14) 0.0075(16) -0.0145(16)
C43 0.040(2) 0.0376(19) 0.0292(18) -0.0071(15) -0.0009(16) -0.0117(17)
C44 0.034(2) 0.0321(18) 0.048(2) -0.0081(16) 0.0019(18) -0.0127(16)
C45 0.052(3) 0.0336(19) 0.0313(19) 0.0012(15) 0.0121(18) -0.0173(18)
C46 0.044(2) 0.0331(18) 0.0249(17) -0.0021(14) 0.0020(16) -0.0075(17)
C47 0.042(2) 0.0269(16) 0.0245(16) -0.0062(13) 0.0021(15) -0.0129(16)
C48 0.044(2) 0.0387(19) 0.0261(17) -0.0069(15) 0.0045(16) -0.0198(17)
C49 0.040(2) 0.040(2) 0.0309(18) -0.0094(16) 0.0023(17) -0.0105(18)
C50 0.051(3) 0.0304(18) 0.0329(19) -0.0054(15) -0.0005(18) -0.0118(17)
C51 0.051(2) 0.0299(18) 0.0250(17) -0.0053(14) 0.0043(16) -0.0191(17)
C52 0.039(2) 0.0314(17) 0.0232(16) -0.0079(14) 0.0015(15) -0.0118(16)
C53 0.068(3) 0.046(2) 0.038(2) -0.0189(18) -0.003(2) -0.008(2)
C54 0.066(3) 0.036(2) 0.0306(19) -0.0146(16) 0.0008(19) -0.015(2)
C55 0.079(3) 0.035(2) 0.0289(19) -0.0121(16) -0.001(2) -0.019(2)
C56 0.098(4) 0.065(3) 0.040(2) -0.029(2) 0.020(3) -0.051(3)
C57 0.134(5) 0.042(2) 0.0233(19) -0.0149(17) 0.015(2) -0.041(3)
C58 0.095(4) 0.042(2) 0.042(2) -0.017(2) -0.004(3) -0.004(3)

loop_
_atom_type_symbol
_atom_type_description
_atom_type_scat_dispersion_real
_atom_type_scat_dispersion_imag
_atom_type_scat_source
C C 0.0000 0.0000
;
International Tables for Crystallography
(Vol. C, Tables 4.2.6.8 and 6.1.1.4)
;
H H 0.0000 0.0000
;
International Tables for Crystallography
(Vol. C, Table 6.1.1.4)
;
O O 0.0000 0.0000
;
International Tables for Crystallography
(Vol. C, Tables 4.2.6.8 and 6.1.1.4)
;
S S 0.0000 0.0000
;
International Tables for Crystallography
(Vol. C, Tables 4.2.6.8 and 6.1.1.4)
;
Cl Cl 0.0000 0.0000
;
International Tables for Crystallography
(Vol. C, Tables 4.2.6.8 and 6.1.1.4)
;

loop_
_geom_angle_atom_site_label_1
_geom_angle_atom_site_label_2
_geom_angle_atom_site_label_3
_geom_angle
C3 S1 C1 95.71(13)
C3 S2 C2 96.12(13)
C4 S3 C5 95.74(13)
C4 S4 C6 96.13(13)
C13 O1 H1 109.5
C20 O3 H3 109.5
C27 O5 H5 109.5
C34 O7 H7 109.5
C2 C1 C7 128.1(2)
C2 C1 S1 116.7(2)
C7 C1 S1 114.7(2)
C1 C2 C14 127.2(3)
C1 C2 S2 116.9(2)
C14 C2 S2 115.6(2)
C4 C3 S2 122.8(2)
C4 C3 S1 122.9(2)
S2 C3 S1 114.24(15)
C3 C4 S4 123.5(2)
C3 C4 S3 122.5(2)
S4 C4 S3 113.98(16)
C6 C5 C21 128.8(2)
C6 C5 S3 116.5(2)
C21 C5 S3 114.7(2)
C5 C6 C28 130.0(3)
C5 C6 S4 116.6(2)
C28 C6 S4 113.1(2)
C12 C7 C8 118.2(3)
C12 C7 C1 120.8(3)
C8 C7 C1 120.9(3)
C9 C8 C7 121.3(3)
C9 C8 H8 119.4
C7 C8 H8 119.4
C8 C9 C10 119.8(3)
C8 C9 H9 120.1
C10 C9 H9 120.1
C11 C10 C9 119.3(3)
C11 C10 C13 117.7(3)
C9 C10 C13 122.9(3)
C12 C11 C10 120.6(3)
C12 C11 H11 119.7
C10 C11 H11 119.7
C11 C12 C7 120.7(3)
C11 C12 H12 119.6
C7 C12 H12 119.6
O2 C13 O1 124.3(3)
O2 C13 C10 120.5(3)
O1 C13 C10 115.3(3)
C19 C14 C15 119.4(2)
C19 C14 C2 119.2(3)
C15 C14 C2 121.4(3)
C16 C15 C14 120.0(3)
C16 C15 H15 120.0
C14 C15 H15 120.0
C15 C16 C17 119.6(3)
C15 C16 H16 120.2
C17 C16 H16 120.2
C18 C17 C16 120.2(3)
C18 C17 C20 117.4(3)
C16 C17 C20 122.4(3)
C19 C18 C17 120.0(3)
C19 C18 H18 120.0
C17 C18 H18 120.0
C18 C19 C14 120.4(3)
C18 C19 H19 119.8
C14 C19 H19 119.8
O4 C20 O3 124.2(2)
O4 C20 C17 120.8(3)
O3 C20 C17 115.0(3)
C26 C21 C22 118.9(3)
C26 C21 C5 120.8(3)
C22 C21 C5 120.3(3)
C23 C22 C21 120.8(3)
C23 C22 H22 119.6
C21 C22 H22 119.6
C22 C23 C24 119.7(3)
C22 C23 H23 120.1
C24 C23 H23 120.1
C25 C24 C23 119.3(3)
C25 C24 C27 119.1(3)
C23 C24 C27 121.6(3)
C26 C25 C24 120.8(3)
C26 C25 H25 119.6
C24 C25 H25 119.6
C25 C26 C21 120.3(3)
C25 C26 H26 119.8
C21 C26 H26 119.8
O6 C27 O5 124.2(3)
O6 C27 C24 120.9(3)
O5 C27 C24 114.9(3)
C29 C28 C33 118.4(2)
C29 C28 C6 119.3(2)
C33 C28 C6 122.2(2)
C30 C29 C28 120.9(3)
C30 C29 H29 119.6
C28 C29 H29 119.6
C29 C30 C31 120.1(3)
C29 C30 H30 119.9
C31 C30 H30 119.9
C30 C31 C32 119.7(2)
C30 C31 C34 119.2(3)
C32 C31 C34 121.1(3)
C33 C32 C31 120.1(3)
C33 C32 H32 119.9
C31 C32 H32 119.9
C32 C33 C28 120.8(3)
C32 C33 H33 119.6
C28 C33 H33 119.6
O8 C34 O7 124.2(2)
O8 C34 C31 122.5(3)
O7 C34 C31 113.3(2)
C36 C35 C40 120.8(3)
C36 C35 Cl1 120.6(3)
C40 C35 Cl1 118.6(3)
C35 C36 C37 119.5(3)
C35 C36 Cl2 121.2(3)
C37 C36 Cl2 119.3(3)
C38 C37 C36 119.9(4)
C38 C37 H37 120.1
C36 C37 H37 120.1
C39 C38 C37 120.4(4)
C39 C38 H38 119.8
C37 C38 H38 119.8
C40 C39 C38 120.2(4)
C40 C39 H39 119.9
C38 C39 H39 119.9
C39 C40 C35 119.3(3)
C39 C40 H40 120.3
C35 C40 H40 120.3
C42 C41 C46 119.6(3)
C42 C41 Cl3 121.1(3)
C46 C41 Cl3 119.3(3)
C43 C42 C41 120.6(3)
C43 C42 Cl4 118.9(3)
C41 C42 Cl4 120.5(3)
C42 C43 C44 119.6(4)
C42 C43 H43 120.2
C44 C43 H43 120.2
C45 C44 C43 119.2(4)
C45 C44 H44 120.4
C43 C44 H44 120.4
C46 C45 C44 121.2(3)
C46 C45 H45 119.4
C44 C45 H45 119.4
C45 C46 C41 119.8(4)
C45 C46 H46 120.1
C41 C46 H46 120.1
C48 C47 C52 119.9(3)
C48 C47 Cl6 119.4(3)
C52 C47 Cl6 120.7(3)
C49 C48 C47 120.3(3)
C49 C48 H48 119.8
C47 C48 H48 119.8
C48 C49 C50 119.7(4)
C48 C49 H49 120.2
C50 C49 H49 120.2
C51 C50 C49 120.4(4)
C51 C50 H50 119.8
C49 C50 H50 119.8
C50 C51 C52 119.7(3)
C50 C51 H51 120.1
C52 C51 H51 120.1
C51 C52 C47 120.1(4)
C51 C52 Cl5 119.0(3)
C47 C52 Cl5 120.9(3)
C58 C53 C54 119.6(5)
C58 C53 Cl7 119.6(4)
C54 C53 Cl7 120.8(4)
C55 C54 C53 120.5(4)
C55 C54 Cl8 119.8(3)
C53 C54 Cl8 119.7(4)
C54 C55 C56 119.0(5)
C54 C55 H55 120.5
C56 C55 H55 120.5
C55 C56 C57 120.9(5)
C55 C56 H56 119.6
C57 C56 H56 119.6
C58 C57 C56 117.9(4)
C58 C57 H57 121.1
C56 C57 H57 121.1
C53 C58 C57 122.2(5)
C53 C58 H58 118.9
C57 C58 H58 118.9

loop_
_geom_bond_atom_site_label_1
_geom_bond_atom_site_label_2
_geom_bond_distance
Cl1 C35 1.741(4)
Cl2 C36 1.729(4)
Cl3 C41 1.732(4)
Cl4 C42 1.733(3)
Cl5 C52 1.737(4)
Cl6 C47 1.734(4)
Cl7 C53 1.737(5)
Cl8 C54 1.738(4)
S1 C3 1.759(3)
S1 C1 1.767(3)
S2 C3 1.749(3)
S2 C2 1.757(3)
S3 C4 1.756(3)
S3 C5 1.767(3)
S4 C4 1.747(3)
S4 C6 1.763(3)
O1 C13 1.304(4)
O1 H1 0.8200
O2 C13 1.235(4)
O3 C20 1.314(4)
O3 H3 0.8200
O4 C20 1.229(4)
O5 C27 1.307(4)
O5 H5 0.8200
O6 C27 1.234(4)
O7 C34 1.309(4)
O7 H7 0.8200
O8 C34 1.232(4)
C1 C2 1.356(4)
C1 C7 1.474(4)
C2 C14 1.475(4)
C3 C4 1.332(4)
C5 C6 1.361(4)
C5 C21 1.471(4)
C6 C28 1.479(4)
C7 C12 1.400(4)
C7 C8 1.400(4)
C8 C9 1.384(4)
C8 H8 0.9300
C9 C10 1.396(4)
C9 H9 0.9300
C10 C11 1.394(4)
C10 C13 1.478(4)
C11 C12 1.379(4)
C11 H11 0.9300
C12 H12 0.9300
C14 C19 1.398(4)
C14 C15 1.403(4)
C15 C16 1.394(4)
C15 H15 0.9300
C16 C17 1.397(4)
C16 H16 0.9300
C17 C18 1.394(4)
C17 C20 1.485(4)
C18 C19 1.380(4)
C18 H18 0.9300
C19 H19 0.9300
C21 C26 1.397(4)
C21 C22 1.399(4)
C22 C23 1.382(4)
C22 H22 0.9300
C23 C24 1.403(4)
C23 H23 0.9300
C24 C25 1.391(4)
C24 C27 1.477(4)
C25 C26 1.375(4)
C25 H25 0.9300
C26 H26 0.9300
C28 C29 1.403(4)
C28 C33 1.404(4)
C29 C30 1.386(4)
C29 H29 0.9300
C30 C31 1.391(4)
C30 H30 0.9300
C31 C32 1.400(4)
C31 C34 1.487(4)
C32 C33 1.382(4)
C32 H32 0.9300
C33 H33 0.9300
C35 C36 1.384(5)
C35 C40 1.385(5)
C36 C37 1.384(5)
C37 C38 1.381(6)
C37 H37 0.9300
C38 C39 1.380(6)
C38 H38 0.9300
C39 C40 1.380(6)
C39 H39 0.9300
C40 H40 0.9300
C41 C42 1.387(5)
C41 C46 1.388(5)
C42 C43 1.378(5)
C43 C44 1.400(5)
C43 H43 0.9300
C44 C45 1.380(6)
C44 H44 0.9300
C45 C46 1.371(6)
C45 H45 0.9300
C46 H46 0.9300
C47 C48 1.387(5)
C47 C52 1.394(5)
C48 C49 1.375(5)
C48 H48 0.9300
C49 C50 1.401(5)
C49 H49 0.9300
C50 C51 1.381(6)
C50 H50 0.9300
C51 C52 1.385(5)
C51 H51 0.9300
C53 C58 1.364(7)
C53 C54 1.405(7)
C54 C55 1.375(7)
C55 C56 1.392(6)
C55 H55 0.9300
C56 C57 1.423(8)
C56 H56 0.9300
C57 C58 1.370(8)
C57 H57 0.9300
C58 H58 0.9300

loop_
_geom_hbond_atom_site_label_D
_geom_hbond_atom_site_label_H
_geom_hbond_atom_site_label_A
_geom_hbond_site_symmetry_A
_geom_hbond_distance_DA
_geom_hbond_distance_DH
_geom_hbond_distance_HA
_geom_hbond_angle_DHA
_geom_hbond_publ_flag
O1 H1 O6 1_454 2.629(3) 0.820 1.811 176.0 no
O3 H3 O8 1_445 2.635(4) 0.820 1.819 173.7 no
O5 H5 O2 1_656 2.586(4) 0.820 1.767 177.5 no
O7 H7 O4 1_665 2.591(4) 0.820 1.777 171.2 no

loop_
_geom_torsion_atom_site_label_1
_geom_torsion_atom_site_label_2
_geom_torsion_atom_site_label_3
_geom_torsion_atom_site_label_4
_geom_torsion
C3 S1 C1 C2 1.8(3)
C3 S1 C1 C7 174.7(2)
C7 C1 C2 C14 3.7(6)
S1 C1 C2 C14 175.4(2)
C7 C1 C2 S2 -169.7(3)
S1 C1 C2 S2 2.0(4)
C3 S2 C2 C1 -4.8(3)
C3 S2 C2 C14 -178.9(2)
C2 S2 C3 C4 -174.9(3)
C2 S2 C3 S1 5.9(2)
C1 S1 C3 C4 175.8(3)
C1 S1 C3 S2 -5.00(19)
S2 C3 C4 S4 -179.60(16)
S1 C3 C4 S4 -0.4(4)
S2 C3 C4 S3 2.6(4)
S1 C3 C4 S3 -178.30(16)
C6 S4 C4 C3 -168.4(3)
C6 S4 C4 S3 9.66(19)
C5 S3 C4 C3 167.5(3)
C5 S3 C4 S4 -10.5(2)
C4 S3 C5 C6 7.6(3)
C4 S3 C5 C21 -172.4(2)
C21 C5 C6 C28 -9.1(6)
S3 C5 C6 C28 170.9(3)
C21 C5 C6 S4 177.9(2)
S3 C5 C6 S4 -2.1(3)
C4 S4 C6 C5 -4.6(3)
C4 S4 C6 C28 -178.8(2)
C2 C1 C7 C12 31.5(5)
S1 C1 C7 C12 -140.4(3)
C2 C1 C7 C8 -151.7(3)
S1 C1 C7 C8 36.4(4)
C12 C7 C8 C9 0.3(5)
C1 C7 C8 C9 -176.5(3)
C7 C8 C9 C10 -0.9(5)
C8 C9 C10 C11 -0.4(5)
C8 C9 C10 C13 178.0(3)
C9 C10 C11 C12 2.3(5)
C13 C10 C11 C12 -176.2(3)
C10 C11 C12 C7 -2.9(5)
C8 C7 C12 C11 1.6(4)
C1 C7 C12 C11 178.4(3)
C11 C10 C13 O2 -8.4(5)
C9 C10 C13 O2 173.2(3)
C11 C10 C13 O1 171.0(3)
C9 C10 C13 O1 -7.4(5)
C1 C2 C14 C19 -132.3(3)
S2 C2 C14 C19 41.2(4)
C1 C2 C14 C15 45.0(5)
S2 C2 C14 C15 -141.5(3)
C19 C14 C15 C16 6.7(5)
C2 C14 C15 C16 -170.5(3)
C14 C15 C16 C17 -2.9(5)
C15 C16 C17 C18 -2.4(5)
C15 C16 C17 C20 177.2(3)
C16 C17 C18 C19 3.9(5)
C20 C17 C18 C19 -175.7(3)
C17 C18 C19 C14 -0.1(5)
C15 C14 C19 C18 -5.3(5)
C2 C14 C19 C18 172.1(3)
C18 C17 C20 O4 -4.7(5)
C16 C17 C20 O4 175.8(3)
C18 C17 C20 O3 175.7(3)
C16 C17 C20 O3 -3.9(5)
C6 C5 C21 C26 -34.2(5)
S3 C5 C21 C26 145.9(2)
C6 C5 C21 C22 146.9(3)
S3 C5 C21 C22 -33.0(4)
C26 C21 C22 C23 2.4(4)
C5 C21 C22 C23 -178.6(3)
C21 C22 C23 C24 0.5(5)
C22 C23 C24 C25 -2.2(4)
C22 C23 C24 C27 177.5(3)
C23 C24 C25 C26 0.9(4)
C27 C24 C25 C26 -178.7(3)
C24 C25 C26 C21 2.0(4)
C22 C21 C26 C25 -3.7(4)
C5 C21 C26 C25 177.4(3)
C25 C24 C27 O6 11.8(5)
C23 C24 C27 O6 -167.8(3)
C25 C24 C27 O5 -167.8(3)
C23 C24 C27 O5 12.6(4)
C5 C6 C28 C29 153.1(3)
S4 C6 C28 C29 -33.7(4)
C5 C6 C28 C33 -31.8(5)
S4 C6 C28 C33 141.4(3)
C33 C28 C29 C30 1.0(5)
C6 C28 C29 C30 176.3(3)
C28 C29 C30 C31 -0.7(5)
C29 C30 C31 C32 0.0(5)
C29 C30 C31 C34 178.9(3)
C30 C31 C32 C33 0.4(5)
C34 C31 C32 C33 -178.4(3)
C31 C32 C33 C28 -0.1(5)
C29 C28 C33 C32 -0.6(5)
C6 C28 C33 C32 -175.7(3)
C30 C31 C34 O8 -4.8(5)
C32 C31 C34 O8 174.1(3)
C30 C31 C34 O7 175.7(3)
C32 C31 C34 O7 -5.4(4)
C40 C35 C36 C37 0.1(6)
Cl1 C35 C36 C37 -179.3(3)
C40 C35 C36 Cl2 -179.7(3)
Cl1 C35 C36 Cl2 0.8(5)
C35 C36 C37 C38 0.6(6)
Cl2 C36 C37 C38 -179.5(3)
C36 C37 C38 C39 -1.1(6)
C37 C38 C39 C40 0.8(6)
C38 C39 C40 C35 -0.1(6)
C36 C35 C40 C39 -0.4(6)
Cl1 C35 C40 C39 179.1(3)
C46 C41 C42 C43 1.3(6)
Cl3 C41 C42 C43 -178.6(3)
C46 C41 C42 Cl4 -179.3(3)
Cl3 C41 C42 Cl4 0.7(5)
C41 C42 C43 C44 -1.0(6)
Cl4 C42 C43 C44 179.7(3)
C42 C43 C44 C45 0.2(6)
C43 C44 C45 C46 0.2(6)
C44 C45 C46 C41 0.2(6)
C42 C41 C46 C45 -0.9(6)
Cl3 C41 C46 C45 179.0(3)
C52 C47 C48 C49 0.7(5)
Cl6 C47 C48 C49 179.1(3)
C47 C48 C49 C50 -0.1(5)
C48 C49 C50 C51 0.0(6)
C49 C50 C51 C52 -0.4(5)
C50 C51 C52 C47 1.0(5)
C50 C51 C52 Cl5 -176.8(3)
C48 C47 C52 C51 -1.1(5)
Cl6 C47 C52 C51 -179.5(3)
C48 C47 C52 Cl5 176.7(3)
Cl6 C47 C52 Cl5 -1.7(4)
C58 C53 C54 C55 0.1(6)
Cl7 C53 C54 C55 179.3(3)
C58 C53 C54 Cl8 179.9(3)
Cl7 C53 C54 Cl8 -1.0(5)
C53 C54 C55 C56 -0.1(6)
Cl8 C54 C55 C56 -179.9(3)
C54 C55 C56 C57 0.0(6)
C55 C56 C57 C58 0.1(6)
C54 C53 C58 C57 0.0(6)
Cl7 C53 C58 C57 -179.2(3)
C56 C57 C58 C53 -0.1(6)
